data_4068748
loop_
_publ_author_name
'Zi, Guofu'
'Liu, Xue'
'Xiang, Li'
'Song, Haibin'

_publ_section_title
;
 Synthesis of Group 4 Metal Amides with New Chiral Biaryldiamine-Based
 Ligands and Their Use as Catalysts for Asymmetric
 Hydroamination/Cyclization
;
_journal_issue 4
_journal_name_full Organometallics
_journal_page_first 1127
_journal_paper_doi 10.1021/om801061v
_journal_volume 28
_journal_year 2009
_chemical_absolute_configuration rmad
_chemical_formula_moiety 'C56 H70 N6 O2 Ti'
_chemical_formula_sum 'C56 H70 N6 O2 Ti'
_chemical_formula_weight 907.08
_chemical_name_systematic
; 
 ? 
;
_space_group_IT_number 4
_symmetry_cell_setting monoclinic
_symmetry_space_group_name_Hall 'P 2yb'
_symmetry_space_group_name_H-M 'P 1 21 1'
_atom_sites_solution_hydrogens geom
_atom_sites_solution_primary direct
_atom_sites_solution_secondary difmap
_audit_creation_method SHELXL-97
_cell_angle_alpha 90.00
_cell_angle_beta 107.221(3)
_cell_angle_gamma 90.00
_cell_formula_units_Z 2
_cell_length_a 9.7049(7)
_cell_length_b 27.5572(15)
_cell_length_c 9.9989(7)
_cell_measurement_reflns_used 7422
_cell_measurement_temperature 113(2)
_cell_measurement_theta_max 29.1
_cell_measurement_theta_min 2.1
_cell_volume 2554.2(3)
_computing_cell_refinement CrystalClear
_computing_data_collection CrystalClear
_computing_data_reduction CrystalClear
_computing_publication_material 'CrystalStructure 3.7.0'
_computing_structure_refinement 'SHELXL-97 (Sheldrick, 1997)'
_computing_structure_solution 'SHELXS-97 (Sheldrick, 1990)'
_diffrn_ambient_temperature 113(2)
_diffrn_detector_area_resol_mean 7.31
_diffrn_measured_fraction_theta_full 0.995
_diffrn_measured_fraction_theta_max 0.995
_diffrn_measurement_device_type 'Rigaku Saturn CCD area detector'
_diffrn_measurement_method \w
_diffrn_radiation_monochromator confocal
_diffrn_radiation_source 'rotating anode'
_diffrn_radiation_type MoK\a
_diffrn_radiation_wavelength 0.71070
_diffrn_reflns_av_R_equivalents 0.0395
_diffrn_reflns_av_sigmaI/netI 0.0838
_diffrn_reflns_limit_h_max 12
_diffrn_reflns_limit_h_min -12
_diffrn_reflns_limit_k_max 36
_diffrn_reflns_limit_k_min -36
_diffrn_reflns_limit_l_max 13
_diffrn_reflns_limit_l_min -13
_diffrn_reflns_number 24060
_diffrn_reflns_theta_full 27.90
_diffrn_reflns_theta_max 27.90
_diffrn_reflns_theta_min 2.13
_diffrn_standards_decay_% 0
_diffrn_standards_interval_count 0
_diffrn_standards_interval_time 0
_diffrn_standards_number 0
_exptl_absorpt_coefficient_mu 0.214
_exptl_absorpt_correction_T_max 0.9465
_exptl_absorpt_correction_T_min 0.9347
_exptl_absorpt_correction_type multi-scan
_exptl_absorpt_process_details crystalclear
_exptl_crystal_colour orange
_exptl_crystal_density_diffrn 1.179
_exptl_crystal_density_method 'not measured'
_exptl_crystal_description block
_exptl_crystal_F_000 972
_exptl_crystal_size_max 0.32
_exptl_crystal_size_mid 0.28
_exptl_crystal_size_min 0.26
_refine_diff_density_max 0.203
_refine_diff_density_min -0.342
_refine_diff_density_rms 0.042
_refine_ls_abs_structure_details 'Flack H D (1983), Acta Cryst. A39, 876-881'
_refine_ls_abs_structure_Flack -0.003(14)
_refine_ls_extinction_method none
_refine_ls_goodness_of_fit_ref 0.960
_refine_ls_hydrogen_treatment constr
_refine_ls_matrix_type full
_refine_ls_number_parameters 604
_refine_ls_number_reflns 11722
_refine_ls_number_restraints 1
_refine_ls_restrained_S_all 0.960
_refine_ls_R_factor_all 0.0431
_refine_ls_R_factor_gt 0.0350
_refine_ls_shift/su_max 0.001
_refine_ls_shift/su_mean 0.000
_refine_ls_structure_factor_coef Fsqd
_refine_ls_weighting_details 'calc w=1/[\s^2^(Fo^2^)+(0.0387P)^2^+0.0000P] where P=(Fo^2^+2Fc^2^)/3'
_refine_ls_weighting_scheme calc
_refine_ls_wR_factor_gt 0.0793
_refine_ls_wR_factor_ref 0.0827
_reflns_number_gt 9239
_reflns_number_total 11722
_reflns_threshold_expression >2sigma(I)
_cod_data_source_file om801061v_si_001.cif
_cod_data_source_block compound19
_cod_original_sg_symbol_H-M P2(1)
_cod_database_code 4068748

loop_
_symmetry_equiv_pos_as_xyz
'x, y, z'
'-x, y+1/2, -z'

loop_
_atom_site_label
_atom_site_type_symbol
_atom_site_fract_x
_atom_site_fract_y
_atom_site_fract_z
_atom_site_U_iso_or_equiv
_atom_site_adp_type
_atom_site_occupancy
_atom_site_symmetry_multiplicity
_atom_site_calc_flag
_atom_site_refinement_flags
Ti1 Ti -0.00362(3) 0.655629(12) 0.23686(3) 0.01706(7) Uani 1 1 d .
O1 O 0.16393(13) 0.68439(4) 0.16475(14) 0.0199(3) Uani 1 1 d .
O2 O 0.16845(13) 0.62438(4) 0.39612(13) 0.0208(3) Uani 1 1 d .
N1 N 0.06438(15) 0.72951(5) 0.28985(16) 0.0169(3) Uani 1 1 d .
N2 N 0.24922(17) 0.72714(6) 0.62982(16) 0.0219(3) Uani 1 1 d .
N3 N 0.04890(16) 0.58067(5) 0.21766(16) 0.0171(3) Uani 1 1 d .
N4 N 0.23568(16) 0.57725(5) -0.00978(16) 0.0198(3) Uani 1 1 d .
N5 N -0.12936(15) 0.65174(6) 0.35063(16) 0.0219(3) Uani 1 1 d .
N6 N -0.13791(15) 0.66155(6) 0.05498(16) 0.0232(3) Uani 1 1 d .
C1 C 0.10300(19) 0.80320(6) 0.4437(2) 0.0166(4) Uani 1 1 d .
C2 C 0.01378(19) 0.77071(6) 0.34634(19) 0.0170(4) Uani 1 1 d .
C3 C -0.13483(19) 0.77550(7) 0.3112(2) 0.0223(4) Uani 1 1 d .
H3 H -0.1942 0.7530 0.2476 0.027 Uiso 1 1 calc R
C4 C -0.1987(2) 0.81191(7) 0.3661(2) 0.0266(5) Uani 1 1 d .
H4 H -0.3008 0.8147 0.3398 0.032 Uiso 1 1 calc R
C5 C -0.1125(2) 0.84441(7) 0.4600(2) 0.0258(4) Uani 1 1 d .
H5 H -0.1560 0.8697 0.4980 0.031 Uiso 1 1 calc R
C6 C 0.0364(2) 0.84045(7) 0.4991(2) 0.0210(4) Uani 1 1 d .
C7 C 0.1247(2) 0.87572(7) 0.6063(2) 0.0282(4) Uani 1 1 d .
H7A H 0.1742 0.8984 0.5607 0.042 Uiso 1 1 calc R
H7B H 0.1962 0.8578 0.6796 0.042 Uiso 1 1 calc R
H7C H 0.0609 0.8938 0.6483 0.042 Uiso 1 1 calc R
C8 C 0.26423(19) 0.79992(6) 0.49386(19) 0.0172(4) Uani 1 1 d .
C9 C 0.3346(2) 0.76359(7) 0.5894(2) 0.0195(4) Uani 1 1 d .
C10 C 0.4842(2) 0.76352(8) 0.6417(2) 0.0291(5) Uani 1 1 d .
H10 H 0.5311 0.7389 0.7057 0.035 Uiso 1 1 calc R
C11 C 0.5656(2) 0.79873(8) 0.6019(2) 0.0307(5) Uani 1 1 d .
H11 H 0.6678 0.7981 0.6376 0.037 Uiso 1 1 calc R
C12 C 0.4979(2) 0.83462(7) 0.5106(2) 0.0263(4) Uani 1 1 d .
H12 H 0.5542 0.8592 0.4851 0.032 Uiso 1 1 calc R
C13 C 0.34816(19) 0.83571(6) 0.4545(2) 0.0192(4) Uani 1 1 d .
C14 C 0.2823(2) 0.87511(7) 0.3511(2) 0.0230(4) Uani 1 1 d .
H14A H 0.1773 0.8750 0.3326 0.034 Uiso 1 1 calc R
H14B H 0.3056 0.8694 0.2635 0.034 Uiso 1 1 calc R
H14C H 0.3210 0.9067 0.3898 0.034 Uiso 1 1 calc R
C15 C 0.14666(18) 0.72749(6) 0.20642(19) 0.0170(4) Uani 1 1 d .
C16 C 0.21288(19) 0.76801(6) 0.14715(19) 0.0175(4) Uani 1 1 d .
C17 C 0.1253(2) 0.80064(7) 0.0514(2) 0.0222(4) Uani 1 1 d .
C18 C 0.1925(2) 0.83469(7) -0.0127(2) 0.0266(4) Uani 1 1 d .
H18 H 0.1346 0.8578 -0.0751 0.032 Uiso 1 1 calc R
C19 C 0.3403(2) 0.83572(7) 0.0120(2) 0.0278(5) Uani 1 1 d .
C20 C 0.4236(2) 0.80203(7) 0.1046(2) 0.0265(4) Uani 1 1 d .
H20 H 0.5253 0.8022 0.1218 0.032 Uiso 1 1 calc R
C21 C 0.3624(2) 0.76818(6) 0.1727(2) 0.0208(4) Uani 1 1 d .
C22 C -0.0364(2) 0.79831(8) 0.0107(2) 0.0311(5) Uani 1 1 d .
H22A H -0.0673 0.7643 0.0043 0.047 Uiso 1 1 calc R
H22B H -0.0770 0.8141 -0.0803 0.047 Uiso 1 1 calc R
H22C H -0.0705 0.8150 0.0815 0.047 Uiso 1 1 calc R
C23 C 0.4098(3) 0.87053(9) -0.0654(2) 0.0417(6) Uani 1 1 d .
H23A H 0.5093 0.8770 -0.0089 0.063 Uiso 1 1 calc R
H23B H 0.3553 0.9010 -0.0824 0.063 Uiso 1 1 calc R
H23C H 0.4099 0.8562 -0.1550 0.063 Uiso 1 1 calc R
C24 C 0.4567(2) 0.73182(7) 0.2709(2) 0.0265(4) Uani 1 1 d .
H24A H 0.4413 0.6995 0.2279 0.040 Uiso 1 1 calc R
H24B H 0.4319 0.7312 0.3591 0.040 Uiso 1 1 calc R
H24C H 0.5582 0.7410 0.2896 0.040 Uiso 1 1 calc R
C25 C 0.3233(2) 0.68127(7) 0.6733(2) 0.0300(5) Uani 1 1 d .
H25A H 0.3738 0.6716 0.6060 0.045 Uiso 1 1 calc R
H25B H 0.2527 0.6563 0.6771 0.045 Uiso 1 1 calc R
H25C H 0.3932 0.6850 0.7662 0.045 Uiso 1 1 calc R
C26 C 0.1816(2) 0.74384(7) 0.7343(2) 0.0305(5) Uani 1 1 d .
H26A H 0.2564 0.7512 0.8220 0.046 Uiso 1 1 calc R
H26B H 0.1180 0.7184 0.7509 0.046 Uiso 1 1 calc R
H26C H 0.1250 0.7732 0.7000 0.046 Uiso 1 1 calc R
C27 C 0.07011(19) 0.50568(6) 0.0834(2) 0.0171(4) Uani 1 1 d .
C28 C -0.01063(18) 0.54065(6) 0.12940(19) 0.0161(4) Uani 1 1 d .
C29 C -0.16131(19) 0.54037(7) 0.0769(2) 0.0225(4) Uani 1 1 d .
H29 H -0.2156 0.5647 0.1060 0.027 Uiso 1 1 calc R
C30 C -0.2321(2) 0.50523(7) -0.0168(2) 0.0261(4) Uani 1 1 d .
H30 H -0.3345 0.5050 -0.0502 0.031 Uiso 1 1 calc R
C31 C -0.1534(2) 0.47039(7) -0.0617(2) 0.0254(4) Uani 1 1 d .
H31 H -0.2023 0.4464 -0.1267 0.030 Uiso 1 1 calc R
C32 C -0.0040(2) 0.47005(7) -0.0132(2) 0.0211(4) Uani 1 1 d .
C33 C 0.0776(2) 0.43286(7) -0.0713(2) 0.0290(5) Uani 1 1 d .
H33A H 0.1232 0.4093 0.0019 0.043 Uiso 1 1 calc R
H33B H 0.1519 0.4492 -0.1032 0.043 Uiso 1 1 calc R
H33C H 0.0105 0.4160 -0.1503 0.043 Uiso 1 1 calc R
C34 C 0.23200(19) 0.50413(6) 0.12899(19) 0.0172(4) Uani 1 1 d .
C35 C 0.31086(19) 0.53876(6) 0.0765(2) 0.0189(4) Uani 1 1 d .
C36 C 0.4603(2) 0.53440(7) 0.1118(2) 0.0248(4) Uani 1 1 d .
H36 H 0.5139 0.5573 0.0767 0.030 Uiso 1 1 calc R
C37 C 0.5319(2) 0.49715(7) 0.1975(2) 0.0278(4) Uani 1 1 d .
H37 H 0.6339 0.4947 0.2209 0.033 Uiso 1 1 calc R
C38 C 0.4551(2) 0.46363(7) 0.2487(2) 0.0259(4) Uani 1 1 d .
H38 H 0.5047 0.4382 0.3078 0.031 Uiso 1 1 calc R
C39 C 0.3052(2) 0.46656(6) 0.2147(2) 0.0203(4) Uani 1 1 d .
C40 C 0.2288(2) 0.42906(7) 0.2768(2) 0.0258(4) Uani 1 1 d .
H40A H 0.2512 0.3966 0.2491 0.039 Uiso 1 1 calc R
H40B H 0.1245 0.4345 0.2424 0.039 Uiso 1 1 calc R
H40C H 0.2612 0.4317 0.3791 0.039 Uiso 1 1 calc R
C41 C 0.13976(18) 0.58153(6) 0.34536(19) 0.0169(4) Uani 1 1 d .
C42 C 0.20251(19) 0.54022(6) 0.44162(19) 0.0172(4) Uani 1 1 d .
C43 C 0.1113(2) 0.50948(7) 0.4881(2) 0.0199(4) Uani 1 1 d .
C44 C 0.1745(2) 0.47534(7) 0.5919(2) 0.0222(4) Uani 1 1 d .
H44 H 0.1137 0.4541 0.6238 0.027 Uiso 1 1 calc R
C45 C 0.3227(2) 0.47147(7) 0.6498(2) 0.0226(4) Uani 1 1 d .
C46 C 0.4099(2) 0.50271(7) 0.6015(2) 0.0232(4) Uani 1 1 d .
H46 H 0.5116 0.5001 0.6392 0.028 Uiso 1 1 calc R
C47 C 0.35311(19) 0.53762(6) 0.49982(19) 0.0197(4) Uani 1 1 d .
C48 C -0.0500(2) 0.51337(7) 0.4364(2) 0.0292(5) Uani 1 1 d .
H48A H -0.0864 0.4948 0.3494 0.044 Uiso 1 1 calc R
H48B H -0.0777 0.5475 0.4189 0.044 Uiso 1 1 calc R
H48C H -0.0913 0.5003 0.5073 0.044 Uiso 1 1 calc R
C49 C 0.3888(2) 0.43628(8) 0.7672(2) 0.0306(5) Uani 1 1 d .
H49A H 0.4818 0.4249 0.7594 0.046 Uiso 1 1 calc R
H49B H 0.3240 0.4085 0.7608 0.046 Uiso 1 1 calc R
H49C H 0.4035 0.4526 0.8574 0.046 Uiso 1 1 calc R
C50 C 0.45339(19) 0.57179(7) 0.4566(2) 0.0249(4) Uani 1 1 d .
H50A H 0.4178 0.5773 0.3553 0.037 Uiso 1 1 calc R
H50B H 0.5502 0.5575 0.4805 0.037 Uiso 1 1 calc R
H50C H 0.4574 0.6028 0.5058 0.037 Uiso 1 1 calc R
C51 C 0.1639(2) 0.56299(7) -0.1554(2) 0.0291(5) Uani 1 1 d .
H51A H 0.2369 0.5546 -0.2016 0.044 Uiso 1 1 calc R
H51B H 0.1051 0.5900 -0.2051 0.044 Uiso 1 1 calc R
H51C H 0.1020 0.5348 -0.1567 0.044 Uiso 1 1 calc R
C52 C 0.3220(2) 0.62088(7) -0.0059(2) 0.0265(4) Uani 1 1 d .
H52A H 0.3724 0.6292 0.0917 0.040 Uiso 1 1 calc R
H52B H 0.2588 0.6478 -0.0501 0.040 Uiso 1 1 calc R
H52C H 0.3927 0.6150 -0.0565 0.040 Uiso 1 1 calc R
C53 C -0.0799(2) 0.66912(8) 0.4953(2) 0.0322(5) Uani 1 1 d .
H53A H -0.1470 0.6937 0.5096 0.048 Uiso 1 1 calc R
H53B H 0.0165 0.6834 0.5138 0.048 Uiso 1 1 calc R
H53C H -0.0760 0.6419 0.5594 0.048 Uiso 1 1 calc R
C54 C -0.2720(2) 0.63057(7) 0.3216(3) 0.0322(5) Uani 1 1 d .
H54A H -0.2674 0.6019 0.3808 0.048 Uiso 1 1 calc R
H54B H -0.3068 0.6211 0.2228 0.048 Uiso 1 1 calc R
H54C H -0.3382 0.6544 0.3416 0.048 Uiso 1 1 calc R
C55 C -0.2854(2) 0.67981(8) 0.0116(2) 0.0356(5) Uani 1 1 d .
H55A H -0.2913 0.7083 -0.0484 0.053 Uiso 1 1 calc R
H55B H -0.3137 0.6889 0.0945 0.053 Uiso 1 1 calc R
H55C H -0.3504 0.6545 -0.0404 0.053 Uiso 1 1 calc R
C56 C -0.0962(2) 0.64595(8) -0.0677(2) 0.0323(5) Uani 1 1 d .
H56A H -0.1662 0.6222 -0.1211 0.048 Uiso 1 1 calc R
H56B H -0.0002 0.6311 -0.0370 0.048 Uiso 1 1 calc R
H56C H -0.0942 0.6741 -0.1269 0.048 Uiso 1 1 calc R

loop_
_atom_site_aniso_label
_atom_site_aniso_U_11
_atom_site_aniso_U_22
_atom_site_aniso_U_33
_atom_site_aniso_U_23
_atom_site_aniso_U_13
_atom_site_aniso_U_12
Ti1 0.01490(13) 0.01218(12) 0.02395(18) -0.00158(15) 0.00551(12) -0.00121(13)
O1 0.0209(7) 0.0131(6) 0.0277(7) -0.0034(5) 0.0102(6) -0.0003(5)
O2 0.0218(7) 0.0134(6) 0.0247(7) -0.0031(5) 0.0029(6) -0.0017(5)
N1 0.0147(7) 0.0132(7) 0.0231(9) -0.0016(6) 0.0061(6) -0.0003(6)
N2 0.0297(9) 0.0168(7) 0.0196(9) 0.0025(7) 0.0081(7) -0.0003(6)
N3 0.0166(7) 0.0129(7) 0.0216(9) -0.0024(6) 0.0055(6) -0.0024(6)
N4 0.0228(8) 0.0163(7) 0.0212(9) 0.0001(6) 0.0080(7) -0.0024(6)
N5 0.0195(7) 0.0170(7) 0.0306(9) 0.0012(7) 0.0095(6) 0.0003(7)
N6 0.0191(7) 0.0204(8) 0.0279(9) 0.0004(7) 0.0035(6) -0.0005(7)
C1 0.0197(9) 0.0136(8) 0.0177(10) 0.0024(7) 0.0070(7) -0.0004(7)
C2 0.0197(9) 0.0135(8) 0.0194(10) -0.0005(7) 0.0081(7) 0.0020(7)
C3 0.0177(9) 0.0194(9) 0.0294(11) -0.0056(8) 0.0061(8) -0.0012(7)
C4 0.0188(10) 0.0236(10) 0.0376(13) -0.0034(9) 0.0087(9) 0.0044(7)
C5 0.0267(10) 0.0197(9) 0.0341(12) -0.0050(8) 0.0136(9) 0.0050(8)
C6 0.0253(10) 0.0156(8) 0.0219(10) -0.0012(7) 0.0068(8) 0.0012(7)
C7 0.0313(11) 0.0259(10) 0.0274(11) -0.0081(9) 0.0086(9) 0.0018(8)
C8 0.0176(9) 0.0183(9) 0.0148(9) -0.0036(7) 0.0033(7) 0.0003(7)
C9 0.0224(9) 0.0195(9) 0.0156(10) -0.0010(7) 0.0040(8) 0.0005(7)
C10 0.0281(11) 0.0300(10) 0.0229(11) 0.0053(9) -0.0022(8) 0.0023(9)
C11 0.0167(10) 0.0366(11) 0.0330(12) 0.0008(10) -0.0016(9) -0.0018(8)
C12 0.0218(10) 0.0291(10) 0.0269(11) -0.0043(9) 0.0056(8) -0.0085(8)
C13 0.0227(9) 0.0178(8) 0.0173(10) -0.0021(7) 0.0060(8) -0.0028(7)
C14 0.0283(10) 0.0175(9) 0.0236(11) 0.0008(8) 0.0082(9) -0.0026(7)
C15 0.0131(8) 0.0150(8) 0.0208(10) -0.0016(7) 0.0018(7) -0.0003(6)
C16 0.0208(9) 0.0156(8) 0.0174(10) -0.0037(7) 0.0078(7) -0.0025(7)
C17 0.0276(10) 0.0170(9) 0.0209(11) -0.0023(8) 0.0055(8) -0.0019(8)
C18 0.0412(12) 0.0189(9) 0.0195(11) -0.0013(8) 0.0088(9) -0.0043(8)
C19 0.0414(12) 0.0258(10) 0.0179(11) -0.0056(8) 0.0116(9) -0.0137(9)
C20 0.0255(10) 0.0310(10) 0.0261(11) -0.0080(9) 0.0126(9) -0.0105(8)
C21 0.0229(9) 0.0186(9) 0.0215(10) -0.0064(8) 0.0076(8) -0.0045(7)
C22 0.0280(11) 0.0279(10) 0.0333(13) 0.0068(9) 0.0028(9) 0.0039(8)
C23 0.0558(15) 0.0458(13) 0.0252(12) -0.0015(10) 0.0145(11) -0.0280(11)
C24 0.0181(9) 0.0236(10) 0.0379(12) -0.0017(9) 0.0087(9) -0.0003(8)
C25 0.0366(12) 0.0226(10) 0.0264(12) 0.0060(9) 0.0027(9) 0.0007(9)
C26 0.0442(13) 0.0265(10) 0.0242(12) -0.0002(9) 0.0152(10) -0.0027(9)
C27 0.0192(9) 0.0141(8) 0.0196(10) 0.0000(7) 0.0080(7) -0.0018(7)
C28 0.0179(9) 0.0126(8) 0.0186(10) -0.0009(7) 0.0066(7) -0.0031(7)
C29 0.0198(9) 0.0213(9) 0.0284(11) -0.0055(8) 0.0102(8) -0.0025(7)
C30 0.0164(9) 0.0298(10) 0.0314(12) -0.0064(9) 0.0062(8) -0.0067(8)
C31 0.0275(10) 0.0233(9) 0.0266(11) -0.0095(8) 0.0099(9) -0.0108(8)
C32 0.0259(10) 0.0170(9) 0.0224(10) -0.0050(8) 0.0104(8) -0.0054(7)
C33 0.0352(12) 0.0228(10) 0.0334(13) -0.0106(8) 0.0171(10) -0.0052(8)
C34 0.0199(9) 0.0153(8) 0.0183(10) -0.0034(7) 0.0086(7) -0.0014(7)
C35 0.0226(9) 0.0169(8) 0.0192(10) -0.0026(7) 0.0092(8) -0.0019(7)
C36 0.0195(9) 0.0284(10) 0.0297(12) -0.0018(9) 0.0120(8) -0.0048(8)
C37 0.0182(10) 0.0323(11) 0.0340(12) -0.0024(9) 0.0094(9) 0.0035(8)
C38 0.0258(10) 0.0259(10) 0.0272(11) 0.0008(8) 0.0099(8) 0.0089(8)
C39 0.0250(10) 0.0183(9) 0.0202(10) -0.0007(7) 0.0107(8) 0.0023(7)
C40 0.0346(11) 0.0176(9) 0.0297(12) 0.0049(8) 0.0164(10) 0.0029(8)
C41 0.0135(8) 0.0163(8) 0.0227(10) 0.0000(7) 0.0080(7) -0.0003(7)
C42 0.0196(9) 0.0150(8) 0.0177(10) -0.0027(7) 0.0068(7) 0.0006(7)
C43 0.0213(10) 0.0189(9) 0.0207(10) -0.0025(8) 0.0079(8) 0.0010(7)
C44 0.0266(10) 0.0201(9) 0.0228(10) 0.0006(8) 0.0121(8) -0.0001(7)
C45 0.0300(10) 0.0220(9) 0.0165(10) -0.0005(8) 0.0082(8) 0.0063(8)
C46 0.0188(9) 0.0257(10) 0.0238(11) -0.0005(8) 0.0041(8) 0.0032(7)
C47 0.0218(9) 0.0200(9) 0.0181(10) -0.0037(8) 0.0072(8) 0.0000(7)
C48 0.0193(10) 0.0288(11) 0.0411(13) 0.0097(9) 0.0113(9) -0.0002(8)
C49 0.0360(12) 0.0302(11) 0.0253(12) 0.0064(9) 0.0084(9) 0.0059(9)
C50 0.0181(9) 0.0272(10) 0.0288(11) -0.0001(9) 0.0059(8) -0.0003(7)
C51 0.0392(12) 0.0262(10) 0.0227(11) -0.0004(8) 0.0104(9) -0.0036(9)
C52 0.0319(11) 0.0185(9) 0.0331(12) -0.0002(8) 0.0157(9) -0.0049(8)
C53 0.0338(11) 0.0361(12) 0.0315(12) -0.0016(9) 0.0170(10) -0.0019(8)
C54 0.0243(11) 0.0259(11) 0.0510(15) -0.0011(10) 0.0181(10) -0.0017(8)
C55 0.0228(11) 0.0353(12) 0.0408(14) -0.0008(10) -0.0028(9) 0.0024(9)
C56 0.0329(11) 0.0346(13) 0.0261(11) -0.0003(9) 0.0038(9) -0.0039(9)

loop_
_atom_type_symbol
_atom_type_description
_atom_type_scat_dispersion_real
_atom_type_scat_dispersion_imag
_atom_type_scat_source
C C 0.0033 0.0016 'International Tables Vol C Tables 4.2.6.8 and 6.1.1.4'
H H 0.0000 0.0000 'International Tables Vol C Tables 4.2.6.8 and 6.1.1.4'
N N 0.0061 0.0033 'International Tables Vol C Tables 4.2.6.8 and 6.1.1.4'
O O 0.0106 0.0060 'International Tables Vol C Tables 4.2.6.8 and 6.1.1.4'
Ti Ti 0.2776 0.4457 'International Tables Vol C Tables 4.2.6.8 and 6.1.1.4'

loop_
_geom_angle_atom_site_label_1
_geom_angle_atom_site_label_2
_geom_angle_atom_site_label_3
_geom_angle
N5 Ti1 N6 101.37(6)
N5 Ti1 O1 156.63(6)
N6 Ti1 O1 91.16(6)
N5 Ti1 O2 91.72(6)
N6 Ti1 O2 156.39(6)
O1 Ti1 O2 83.93(5)
N5 Ti1 N3 102.14(7)
N6 Ti1 N3 96.34(7)
O1 Ti1 N3 95.91(5)
O2 Ti1 N3 61.43(5)
N5 Ti1 N1 96.32(7)
N6 Ti1 N1 103.10(7)
O1 Ti1 N1 61.36(5)
O2 Ti1 N1 94.78(5)
N3 Ti1 N1 149.92(5)
N5 Ti1 C41 93.84(6)
N6 Ti1 C41 127.81(7)
O1 Ti1 C41 93.89(5)
O2 Ti1 C41 30.46(5)
N3 Ti1 C41 31.47(6)
N1 Ti1 C41 124.57(6)
N5 Ti1 C15 127.64(7)
N6 Ti1 C15 94.24(6)
O1 Ti1 C15 30.50(5)
O2 Ti1 C15 93.12(5)
N3 Ti1 C15 125.51(6)
N1 Ti1 C15 31.32(6)
C41 Ti1 C15 114.84(5)
C15 O1 Ti1 92.78(10)
C41 O2 Ti1 92.66(11)
C15 N1 C2 129.26(15)
C15 N1 Ti1 90.19(11)
C2 N1 Ti1 137.40(11)
C9 N2 C25 114.65(15)
C9 N2 C26 113.56(15)
C25 N2 C26 110.26(16)
C41 N3 C28 130.24(15)
C41 N3 Ti1 90.26(11)
C28 N3 Ti1 137.41(12)
C35 N4 C52 114.22(15)
C35 N4 C51 114.10(15)
C52 N4 C51 110.28(15)
C54 N5 C53 110.12(15)
C54 N5 Ti1 130.27(14)
C53 N5 Ti1 119.48(12)
C55 N6 C56 110.06(16)
C55 N6 Ti1 130.38(14)
C56 N6 Ti1 119.55(12)
C6 C1 C2 118.21(16)
C6 C1 C8 117.85(16)
C2 C1 C8 123.93(16)
C3 C2 C1 119.54(16)
C3 C2 N1 115.61(15)
C1 C2 N1 124.55(15)
C4 C3 C2 121.76(17)
C4 C3 H3 119.1
C2 C3 H3 119.1
C3 C4 C5 119.27(18)
C3 C4 H4 120.4
C5 C4 H4 120.4
C4 C5 C6 120.70(17)
C4 C5 H5 119.7
C6 C5 H5 119.7
C5 C6 C1 120.49(17)
C5 C6 C7 118.31(17)
C1 C6 C7 121.15(17)
C6 C7 H7A 109.5
C6 C7 H7B 109.5
H7A C7 H7B 109.5
C6 C7 H7C 109.5
H7A C7 H7C 109.5
H7B C7 H7C 109.5
C13 C8 C9 118.81(16)
C13 C8 C1 119.85(16)
C9 C8 C1 121.14(16)
C10 C9 C8 119.86(17)
C10 C9 N2 121.25(17)
C8 C9 N2 118.89(16)
C11 C10 C9 120.86(18)
C11 C10 H10 119.6
C9 C10 H10 119.6
C12 C11 C10 119.67(18)
C12 C11 H11 120.2
C10 C11 H11 120.2
C11 C12 C13 121.25(18)
C11 C12 H12 119.4
C13 C12 H12 119.4
C12 C13 C8 119.53(17)
C12 C13 C14 118.16(17)
C8 C13 C14 122.30(16)
C13 C14 H14A 109.5
C13 C14 H14B 109.5
H14A C14 H14B 109.5
C13 C14 H14C 109.5
H14A C14 H14C 109.5
H14B C14 H14C 109.5
O1 C15 N1 113.97(15)
O1 C15 C16 116.66(15)
N1 C15 C16 129.22(16)
O1 C15 Ti1 56.72(8)
N1 C15 Ti1 58.49(9)
C16 C15 Ti1 164.26(13)
C21 C16 C17 120.65(17)
C21 C16 C15 118.36(16)
C17 C16 C15 120.30(16)
C18 C17 C16 118.14(18)
C18 C17 C22 119.67(18)
C16 C17 C22 122.11(17)
C19 C18 C17 122.06(19)
C19 C18 H18 119.0
C17 C18 H18 119.0
C18 C19 C20 118.28(18)
C18 C19 C23 121.2(2)
C20 C19 C23 120.4(2)
C21 C20 C19 121.82(18)
C21 C20 H20 119.1
C19 C20 H20 119.1
C20 C21 C16 119.00(18)
C20 C21 C24 120.06(17)
C16 C21 C24 120.94(16)
C17 C22 H22A 109.5
C17 C22 H22B 109.5
H22A C22 H22B 109.5
C17 C22 H22C 109.5
H22A C22 H22C 109.5
H22B C22 H22C 109.5
C19 C23 H23A 109.5
C19 C23 H23B 109.5
H23A C23 H23B 109.5
C19 C23 H23C 109.5
H23A C23 H23C 109.5
H23B C23 H23C 109.5
C21 C24 H24A 109.5
C21 C24 H24B 109.5
H24A C24 H24B 109.5
C21 C24 H24C 109.5
H24A C24 H24C 109.5
H24B C24 H24C 109.5
N2 C25 H25A 109.5
N2 C25 H25B 109.5
H25A C25 H25B 109.5
N2 C25 H25C 109.5
H25A C25 H25C 109.5
H25B C25 H25C 109.5
N2 C26 H26A 109.5
N2 C26 H26B 109.5
H26A C26 H26B 109.5
N2 C26 H26C 109.5
H26A C26 H26C 109.5
H26B C26 H26C 109.5
C28 C27 C32 118.70(16)
C28 C27 C34 123.76(16)
C32 C27 C34 117.54(16)
C29 C28 C27 119.72(16)
C29 C28 N3 115.10(15)
C27 C28 N3 124.88(16)
C30 C29 C28 120.88(17)
C30 C29 H29 119.6
C28 C29 H29 119.6
C29 C30 C31 119.75(18)
C29 C30 H30 120.1
C31 C30 H30 120.1
C30 C31 C32 120.81(17)
C30 C31 H31 119.6
C32 C31 H31 119.6
C31 C32 C27 120.12(17)
C31 C32 C33 118.83(16)
C27 C32 C33 120.96(17)
C32 C33 H33A 109.5
C32 C33 H33B 109.5
H33A C33 H33B 109.5
C32 C33 H33C 109.5
H33A C33 H33C 109.5
H33B C33 H33C 109.5
C39 C34 C35 119.59(16)
C39 C34 C27 120.28(16)
C35 C34 C27 119.96(16)
C36 C35 C34 118.93(17)
C36 C35 N4 121.76(16)
C34 C35 N4 119.31(16)
C37 C36 C35 121.02(18)
C37 C36 H36 119.5
C35 C36 H36 119.5
C38 C37 C36 119.94(18)
C38 C37 H37 120.0
C36 C37 H37 120.0
C37 C38 C39 120.72(18)
C37 C38 H38 119.6
C39 C38 H38 119.6
C38 C39 C34 119.80(17)
C38 C39 C40 117.67(16)
C34 C39 C40 122.51(17)
C39 C40 H40A 109.5
C39 C40 H40B 109.5
H40A C40 H40B 109.5
C39 C40 H40C 109.5
H40A C40 H40C 109.5
H40B C40 H40C 109.5
O2 C41 N3 113.83(16)
O2 C41 C42 116.47(16)
N3 C41 C42 129.47(16)
O2 C41 Ti1 56.88(9)
N3 C41 Ti1 58.27(9)
C42 C41 Ti1 163.07(12)
C43 C42 C47 120.92(17)
C43 C42 C41 119.74(16)
C47 C42 C41 118.65(15)
C42 C43 C44 118.11(17)
C42 C43 C48 122.71(17)
C44 C43 C48 119.10(17)
C45 C44 C43 122.24(18)
C45 C44 H44 118.9
C43 C44 H44 118.9
C44 C45 C46 118.04(17)
C44 C45 C49 121.53(18)
C46 C45 C49 120.36(18)
C47 C46 C45 122.20(18)
C47 C46 H46 118.9
C45 C46 H46 118.9
C46 C47 C42 118.46(17)
C46 C47 C50 119.52(17)
C42 C47 C50 122.01(16)
C43 C48 H48A 109.5
C43 C48 H48B 109.5
H48A C48 H48B 109.5
C43 C48 H48C 109.5
H48A C48 H48C 109.5
H48B C48 H48C 109.5
C45 C49 H49A 109.5
C45 C49 H49B 109.5
H49A C49 H49B 109.5
C45 C49 H49C 109.5
H49A C49 H49C 109.5
H49B C49 H49C 109.5
C47 C50 H50A 109.5
C47 C50 H50B 109.5
H50A C50 H50B 109.5
C47 C50 H50C 109.5
H50A C50 H50C 109.5
H50B C50 H50C 109.5
N4 C51 H51A 109.5
N4 C51 H51B 109.5
H51A C51 H51B 109.5
N4 C51 H51C 109.5
H51A C51 H51C 109.5
H51B C51 H51C 109.5
N4 C52 H52A 109.5
N4 C52 H52B 109.5
H52A C52 H52B 109.5
N4 C52 H52C 109.5
H52A C52 H52C 109.5
H52B C52 H52C 109.5
N5 C53 H53A 109.5
N5 C53 H53B 109.5
H53A C53 H53B 109.5
N5 C53 H53C 109.5
H53A C53 H53C 109.5
H53B C53 H53C 109.5
N5 C54 H54A 109.5
N5 C54 H54B 109.5
H54A C54 H54B 109.5
N5 C54 H54C 109.5
H54A C54 H54C 109.5
H54B C54 H54C 109.5
N6 C55 H55A 109.5
N6 C55 H55B 109.5
H55A C55 H55B 109.5
N6 C55 H55C 109.5
H55A C55 H55C 109.5
H55B C55 H55C 109.5
N6 C56 H56A 109.5
N6 C56 H56B 109.5
H56A C56 H56B 109.5
N6 C56 H56C 109.5
H56A C56 H56C 109.5
H56B C56 H56C 109.5

loop_
_geom_bond_atom_site_label_1
_geom_bond_atom_site_label_2
_geom_bond_distance
Ti1 N5 1.9017(15)
Ti1 N6 1.9050(16)
Ti1 O1 2.1181(13)
Ti1 O2 2.1193(13)
Ti1 N3 2.1499(15)
Ti1 N1 2.1575(15)
Ti1 C41 2.5277(18)
Ti1 C15 2.5307(18)
O1 C15 1.286(2)
O2 C41 1.283(2)
N1 C15 1.316(2)
N1 C2 1.419(2)
N2 C9 1.434(2)
N2 C25 1.455(2)
N2 C26 1.463(3)
N3 C41 1.320(2)
N3 C28 1.424(2)
N4 C35 1.424(2)
N4 C52 1.459(2)
N4 C51 1.470(2)
N5 C54 1.450(2)
N5 C53 1.463(3)
N6 C55 1.457(2)
N6 C56 1.466(3)
C1 C6 1.410(2)
C1 C2 1.414(3)
C1 C8 1.498(2)
C2 C3 1.386(2)
C3 C4 1.376(3)
C3 H3 0.9500
C4 C5 1.385(3)
C4 H4 0.9500
C5 C6 1.386(3)
C5 H5 0.9500
C6 C7 1.511(3)
C7 H7A 0.9800
C7 H7B 0.9800
C7 H7C 0.9800
C8 C13 1.408(2)
C8 C9 1.412(3)
C9 C10 1.390(3)
C10 C11 1.382(3)
C10 H10 0.9500
C11 C12 1.374(3)
C11 H11 0.9500
C12 C13 1.395(3)
C12 H12 0.9500
C13 C14 1.505(3)
C14 H14A 0.9800
C14 H14B 0.9800
C14 H14C 0.9800
C15 C16 1.496(2)
C16 C21 1.397(2)
C16 C17 1.402(3)
C17 C18 1.402(3)
C17 C22 1.502(3)
C18 C19 1.383(3)
C18 H18 0.9500
C19 C20 1.389(3)
C19 C23 1.511(3)
C20 C21 1.388(3)
C20 H20 0.9500
C21 C24 1.508(3)
C22 H22A 0.9800
C22 H22B 0.9800
C22 H22C 0.9800
C23 H23A 0.9800
C23 H23B 0.9800
C23 H23C 0.9800
C24 H24A 0.9800
C24 H24B 0.9800
C24 H24C 0.9800
C25 H25A 0.9800
C25 H25B 0.9800
C25 H25C 0.9800
C26 H26A 0.9800
C26 H26B 0.9800
C26 H26C 0.9800
C27 C28 1.403(2)
C27 C32 1.415(3)
C27 C34 1.501(2)
C28 C29 1.400(2)
C29 C30 1.380(3)
C29 H29 0.9500
C30 C31 1.382(3)
C30 H30 0.9500
C31 C32 1.386(3)
C31 H31 0.9500
C32 C33 1.512(3)
C33 H33A 0.9800
C33 H33B 0.9800
C33 H33C 0.9800
C34 C39 1.397(3)
C34 C35 1.418(2)
C35 C36 1.392(2)
C36 C37 1.385(3)
C36 H36 0.9500
C37 C38 1.378(3)
C37 H37 0.9500
C38 C39 1.394(3)
C38 H38 0.9500
C39 C40 1.508(2)
C40 H40A 0.9800
C40 H40B 0.9800
C40 H40C 0.9800
C41 C42 1.499(2)
C42 C43 1.400(3)
C42 C47 1.406(2)
C43 C44 1.401(3)
C43 C48 1.500(3)
C44 C45 1.386(3)
C44 H44 0.9500
C45 C46 1.390(3)
C45 C49 1.511(3)
C46 C47 1.389(3)
C46 H46 0.9500
C47 C50 1.507(3)
C48 H48A 0.9800
C48 H48B 0.9800
C48 H48C 0.9800
C49 H49A 0.9800
C49 H49B 0.9800
C49 H49C 0.9800
C50 H50A 0.9800
C50 H50B 0.9800
C50 H50C 0.9800
C51 H51A 0.9800
C51 H51B 0.9800
C51 H51C 0.9800
C52 H52A 0.9800
C52 H52B 0.9800
C52 H52C 0.9800
C53 H53A 0.9800
C53 H53B 0.9800
C53 H53C 0.9800
C54 H54A 0.9800
C54 H54B 0.9800
C54 H54C 0.9800
C55 H55A 0.9800
C55 H55B 0.9800
C55 H55C 0.9800
C56 H56A 0.9800
C56 H56B 0.9800
C56 H56C 0.9800

loop_
_geom_torsion_atom_site_label_1
_geom_torsion_atom_site_label_2
_geom_torsion_atom_site_label_3
_geom_torsion_atom_site_label_4
_geom_torsion
N5 Ti1 O1 C15 -26.5(2)
N6 Ti1 O1 C15 96.39(11)
O2 Ti1 O1 C15 -106.76(11)
N3 Ti1 O1 C15 -167.11(11)
N1 Ti1 O1 C15 -7.93(10)
C41 Ti1 O1 C15 -135.59(11)
N5 Ti1 O2 C41 94.65(11)
N6 Ti1 O2 C41 -29.5(2)
O1 Ti1 O2 C41 -108.37(10)
N3 Ti1 O2 C41 -8.25(10)
N1 Ti1 O2 C41 -168.86(10)
C15 Ti1 O2 C41 -137.50(10)
N5 Ti1 N1 C15 -179.58(11)
N6 Ti1 N1 C15 -76.32(11)
O1 Ti1 N1 C15 7.74(10)
O2 Ti1 N1 C15 88.15(11)
N3 Ti1 N1 C15 52.57(18)
C41 Ti1 N1 C15 81.32(12)
N5 Ti1 N1 C2 -19.79(18)
N6 Ti1 N1 C2 83.47(18)
O1 Ti1 N1 C2 167.53(19)
O2 Ti1 N1 C2 -112.06(17)
N3 Ti1 N1 C2 -147.63(15)
C41 Ti1 N1 C2 -118.89(17)
C15 Ti1 N1 C2 159.8(2)
N5 Ti1 N3 C41 -77.27(11)
N6 Ti1 N3 C41 179.62(10)
O1 Ti1 N3 C41 87.79(10)
O2 Ti1 N3 C41 8.01(9)
N1 Ti1 N3 C41 49.32(17)
C15 Ti1 N3 C41 79.80(12)
N5 Ti1 N3 C28 86.34(18)
N6 Ti1 N3 C28 -16.76(18)
O1 Ti1 N3 C28 -108.59(17)
O2 Ti1 N3 C28 171.63(19)
N1 Ti1 N3 C28 -147.06(15)
C41 Ti1 N3 C28 163.6(2)
C15 Ti1 N3 C28 -116.58(17)
N6 Ti1 N5 C54 33.08(19)
O1 Ti1 N5 C54 154.22(16)
O2 Ti1 N5 C54 -127.15(17)
N3 Ti1 N5 C54 -66.04(18)
N1 Ti1 N5 C54 137.85(17)
C41 Ti1 N5 C54 -96.73(17)
C15 Ti1 N5 C54 137.57(16)
N6 Ti1 N5 C53 -151.52(14)
O1 Ti1 N5 C53 -30.4(2)
O2 Ti1 N5 C53 48.25(15)
N3 Ti1 N5 C53 109.36(15)
N1 Ti1 N5 C53 -46.75(15)
C41 Ti1 N5 C53 78.67(15)
C15 Ti1 N5 C53 -47.03(17)
N5 Ti1 N6 C55 24.76(19)
O1 Ti1 N6 C55 -135.39(17)
O2 Ti1 N6 C55 147.20(16)
N3 Ti1 N6 C55 128.54(17)
N1 Ti1 N6 C55 -74.57(17)
C41 Ti1 N6 C55 128.79(16)
C15 Ti1 N6 C55 -105.00(17)
N5 Ti1 N6 C56 -154.89(14)
O1 Ti1 N6 C56 44.96(14)
O2 Ti1 N6 C56 -32.4(2)
N3 Ti1 N6 C56 -51.11(15)
N1 Ti1 N6 C56 105.78(14)
C41 Ti1 N6 C56 -50.86(16)
C15 Ti1 N6 C56 75.35(15)
C6 C1 C2 C3 -1.7(3)
C8 C1 C2 C3 177.12(17)
C6 C1 C2 N1 -175.15(17)
C8 C1 C2 N1 3.7(3)
C15 N1 C2 C3 120.2(2)
Ti1 N1 C2 C3 -33.3(3)
C15 N1 C2 C1 -66.1(3)
Ti1 N1 C2 C1 140.37(16)
C1 C2 C3 C4 1.6(3)
N1 C2 C3 C4 175.65(18)
C2 C3 C4 C5 -0.7(3)
C3 C4 C5 C6 -0.2(3)
C4 C5 C6 C1 0.1(3)
C4 C5 C6 C7 -177.6(2)
C2 C1 C6 C5 0.9(3)
C8 C1 C6 C5 -178.02(17)
C2 C1 C6 C7 178.45(18)
C8 C1 C6 C7 -0.5(3)
C6 C1 C8 C13 -70.0(2)
C2 C1 C8 C13 111.2(2)
C6 C1 C8 C9 104.9(2)
C2 C1 C8 C9 -73.9(2)
C13 C8 C9 C10 -0.4(3)
C1 C8 C9 C10 -175.42(18)
C13 C8 C9 N2 179.90(16)
C1 C8 C9 N2 4.9(3)
C25 N2 C9 C10 -26.0(3)
C26 N2 C9 C10 102.0(2)
C25 N2 C9 C8 153.69(17)
C26 N2 C9 C8 -78.3(2)
C8 C9 C10 C11 0.2(3)
N2 C9 C10 C11 179.86(18)
C9 C10 C11 C12 0.7(3)
C10 C11 C12 C13 -1.4(3)
C11 C12 C13 C8 1.1(3)
C11 C12 C13 C14 -177.82(19)
C9 C8 C13 C12 -0.2(3)
C1 C8 C13 C12 174.82(17)
C9 C8 C13 C14 178.70(17)
C1 C8 C13 C14 -6.3(3)
Ti1 O1 C15 N1 12.54(16)
Ti1 O1 C15 C16 -163.48(13)
C2 N1 C15 O1 -174.72(16)
Ti1 N1 C15 O1 -12.30(15)
C2 N1 C15 C16 0.7(3)
Ti1 N1 C15 C16 163.12(17)
C2 N1 C15 Ti1 -162.4(2)
N5 Ti1 C15 O1 167.06(10)
N6 Ti1 C15 O1 -85.07(11)
O2 Ti1 C15 O1 72.47(10)
N3 Ti1 C15 O1 15.81(13)
N1 Ti1 C15 O1 166.54(17)
C41 Ti1 C15 O1 50.30(12)
N5 Ti1 C15 N1 0.52(14)
N6 Ti1 C15 N1 108.39(11)
O1 Ti1 C15 N1 -166.54(17)
O2 Ti1 C15 N1 -94.07(11)
N3 Ti1 C15 N1 -150.73(11)
C41 Ti1 C15 N1 -116.24(11)
N5 Ti1 C15 C16 -123.4(4)
N6 Ti1 C15 C16 -15.6(5)
O1 Ti1 C15 C16 69.5(4)
O2 Ti1 C15 C16 142.0(4)
N3 Ti1 C15 C16 85.3(5)
N1 Ti1 C15 C16 -124.0(5)
C41 Ti1 C15 C16 119.8(4)
O1 C15 C16 C21 -61.2(2)
N1 C15 C16 C21 123.5(2)
Ti1 C15 C16 C21 -122.4(4)
O1 C15 C16 C17 109.35(19)
N1 C15 C16 C17 -66.0(3)
Ti1 C15 C16 C17 48.2(5)
C21 C16 C17 C18 -2.8(3)
C15 C16 C17 C18 -173.16(16)
C21 C16 C17 C22 173.84(18)
C15 C16 C17 C22 3.5(3)
C16 C17 C18 C19 2.3(3)
C22 C17 C18 C19 -174.42(19)
C17 C18 C19 C20 -0.6(3)
C17 C18 C19 C23 175.92(19)
C18 C19 C20 C21 -0.6(3)
C23 C19 C20 C21 -177.17(18)
C19 C20 C21 C16 0.1(3)
C19 C20 C21 C24 179.15(18)
C17 C16 C21 C20 1.7(3)
C15 C16 C21 C20 172.20(16)
C17 C16 C21 C24 -177.41(17)
C15 C16 C21 C24 -6.9(3)
C32 C27 C28 C29 -1.6(3)
C34 C27 C28 C29 177.49(17)
C32 C27 C28 N3 -175.02(17)
C34 C27 C28 N3 4.0(3)
C41 N3 C28 C29 126.8(2)
Ti1 N3 C28 C29 -31.5(3)
C41 N3 C28 C27 -59.5(3)
Ti1 N3 C28 C27 142.17(16)
C27 C28 C29 C30 1.9(3)
N3 C28 C29 C30 175.98(17)
C28 C29 C30 C31 -1.3(3)
C29 C30 C31 C32 0.4(3)
C30 C31 C32 C27 -0.2(3)
C30 C31 C32 C33 -176.76(19)
C28 C27 C32 C31 0.7(3)
C34 C27 C32 C31 -178.41(17)
C28 C27 C32 C33 177.25(17)
C34 C27 C32 C33 -1.9(3)
C28 C27 C34 C39 111.2(2)
C32 C27 C34 C39 -69.7(2)
C28 C27 C34 C35 -73.6(2)
C32 C27 C34 C35 105.4(2)
C39 C34 C35 C36 0.0(3)
C27 C34 C35 C36 -175.17(17)
C39 C34 C35 N4 -179.39(16)
C27 C34 C35 N4 5.4(2)
C52 N4 C35 C36 -25.8(2)
C51 N4 C35 C36 102.3(2)
C52 N4 C35 C34 153.60(17)
C51 N4 C35 C34 -78.3(2)
C34 C35 C36 C37 -0.4(3)
N4 C35 C36 C37 179.05(18)
C35 C36 C37 C38 0.2(3)
C36 C37 C38 C39 0.3(3)
C37 C38 C39 C34 -0.6(3)
C37 C38 C39 C40 -178.97(18)
C35 C34 C39 C38 0.5(3)
C27 C34 C39 C38 175.65(17)
C35 C34 C39 C40 178.71(17)
C27 C34 C39 C40 -6.1(3)
Ti1 O2 C41 N3 12.97(15)
Ti1 O2 C41 C42 -162.01(13)
C28 N3 C41 O2 -178.29(16)
Ti1 N3 C41 O2 -12.77(15)
C28 N3 C41 C42 -4.1(3)
Ti1 N3 C41 C42 161.41(17)
C28 N3 C41 Ti1 -165.5(2)
N5 Ti1 C41 O2 -86.86(11)
N6 Ti1 C41 O2 165.55(10)
O1 Ti1 C41 O2 71.06(10)
N3 Ti1 C41 O2 166.03(16)
N1 Ti1 C41 O2 13.52(13)
C15 Ti1 C41 O2 48.02(12)
N5 Ti1 C41 N3 107.11(11)
N6 Ti1 C41 N3 -0.48(13)
O1 Ti1 C41 N3 -94.97(10)
O2 Ti1 C41 N3 -166.03(16)
N1 Ti1 C41 N3 -152.51(10)
C15 Ti1 C41 N3 -118.01(11)
N5 Ti1 C41 C42 -15.2(4)
N6 Ti1 C41 C42 -122.8(4)
O1 Ti1 C41 C42 142.7(4)
O2 Ti1 C41 C42 71.6(4)
N3 Ti1 C41 C42 -122.4(5)
N1 Ti1 C41 C42 85.1(4)
C15 Ti1 C41 C42 119.6(4)
O2 C41 C42 C43 111.83(19)
N3 C41 C42 C43 -62.2(3)
Ti1 C41 C42 C43 49.2(5)
O2 C41 C42 C47 -58.7(2)
N3 C41 C42 C47 127.2(2)
Ti1 C41 C42 C47 -121.3(4)
C47 C42 C43 C44 -1.4(3)
C41 C42 C43 C44 -171.74(17)
C47 C42 C43 C48 175.48(18)
C41 C42 C43 C48 5.1(3)
C42 C43 C44 C45 0.5(3)
C48 C43 C44 C45 -176.53(18)
C43 C44 C45 C46 -0.2(3)
C43 C44 C45 C49 176.66(18)
C44 C45 C46 C47 1.0(3)
C49 C45 C46 C47 -175.97(18)
C45 C46 C47 C42 -1.9(3)
C45 C46 C47 C50 177.34(18)
C43 C42 C47 C46 2.1(3)
C41 C42 C47 C46 172.53(17)
C43 C42 C47 C50 -177.11(17)
C41 C42 C47 C50 -6.7(3)
